data_4308702
loop_
_publ_author_name
'Timothy J. Boyle'
'Scott D. Bunge'
'Paul G. Clem'
'Jacob Richardson'
'Jeffrey T. Dawley'
'Leigh Anna M. Ottley'
'Mark A. Rodriguez'
'Bruce A. Tuttle'
'Gabriel R. Avilucea'
'Ralph G. Tissot'

_publ_section_title
;
Synthesis and Characterization of a Family of Structurally Characterized
Dysprosium Alkoxides for Improved Fatigue-Resistance Characteristics of
PDyZT Thin Films
;
_journal_name_full 'Inorganic Chemistry'
_journal_page_first 1588
_journal_page_last 1600
_journal_paper_doi 10.1021/ic048550b
_journal_volume 44
_journal_year 2005
_chemical_formula_sum 'C115 H98 Dy2 O6 Si6'
_chemical_formula_weight 2069.47
_chemical_name_common '(19) [Dy(m-OSiPh3)(OSiPh3)2]2'
_chemical_name_systematic
; 
 ? 
;
_space_group_IT_number 14
_symmetry_cell_setting monoclinic
_symmetry_space_group_name_Hall '-P 2yn'
_symmetry_space_group_name_H-M 'P 1 21/n 1'
_atom_sites_solution_hydrogens geom
_atom_sites_solution_primary direct
_atom_sites_solution_secondary difmap
_audit_creation_method SHELXL-97
_cell_angle_alpha 90.00
_cell_angle_beta 91.675(2)
_cell_angle_gamma 90.00
_cell_formula_units_Z 2
_cell_length_a 14.2341(15)
_cell_length_b 15.4455(16)
_cell_length_c 22.348(2)
_cell_measurement_temperature 168(2)
_cell_volume 4911.2(8)
_computing_cell_refinement 'Bruker SMART'
_computing_data_collection 'Bruker SMART'
_computing_data_reduction 'Bruker SAINT'
_computing_molecular_graphics 'Bruker SHELXTL'
_computing_publication_material 'Bruker SHELXTL'
_computing_structure_refinement 'SHELXL-97 (Sheldrick, 1997)'
_computing_structure_solution 'SHELXS-97 (Sheldrick, 1990)'
_diffrn_ambient_temperature 168(2)
_diffrn_measured_fraction_theta_full 0.919
_diffrn_measured_fraction_theta_max 0.919
_diffrn_measurement_device_type 'CCD area detector'
_diffrn_measurement_method 'phi and omega scans'
_diffrn_radiation_monochromator graphite
_diffrn_radiation_source 'fine-focus sealed tube'
_diffrn_radiation_type MoK\a
_diffrn_radiation_wavelength 0.71073
_diffrn_reflns_av_R_equivalents 0.0577
_diffrn_reflns_av_sigmaI/netI 0.0645
_diffrn_reflns_limit_h_max 18
_diffrn_reflns_limit_h_min -18
_diffrn_reflns_limit_k_max 20
_diffrn_reflns_limit_k_min -20
_diffrn_reflns_limit_l_max 28
_diffrn_reflns_limit_l_min -27
_diffrn_reflns_number 39785
_diffrn_reflns_theta_full 28.23
_diffrn_reflns_theta_max 28.23
_diffrn_reflns_theta_min 1.60
_exptl_absorpt_coefficient_mu 1.639
_exptl_absorpt_correction_type none
_exptl_crystal_colour colorless
_exptl_crystal_density_diffrn 1.399
_exptl_crystal_density_meas 0
_exptl_crystal_density_method 'not measured'
_exptl_crystal_description needle
_exptl_crystal_F_000 2104
_exptl_crystal_size_max 0.333
_exptl_crystal_size_mid 0.100
_exptl_crystal_size_min 0.050
_refine_diff_density_max 1.497
_refine_diff_density_min -1.676
_refine_diff_density_rms 0.107
_refine_ls_extinction_method none
_refine_ls_goodness_of_fit_ref 1.058
_refine_ls_hydrogen_treatment mixed
_refine_ls_matrix_type full
_refine_ls_number_parameters 550
_refine_ls_number_reflns 11136
_refine_ls_number_restraints 0
_refine_ls_restrained_S_all 1.058
_refine_ls_R_factor_all 0.0713
_refine_ls_R_factor_gt 0.0486
_refine_ls_shift/su_max 0.002
_refine_ls_shift/su_mean 0.000
_refine_ls_structure_factor_coef Fsqd
_refine_ls_weighting_details 'calc w=1/[\s^2^(Fo^2^)+(0.0391P)^2^+1.8066P] where P=(Fo^2^+2Fc^2^)/3'
_refine_ls_weighting_scheme calc
_refine_ls_wR_factor_gt 0.0895
_refine_ls_wR_factor_ref 0.0955
_reflns_number_gt 8590
_reflns_number_total 11136
_reflns_threshold_expression >2sigma(I)
_cod_data_source_file ic048550bsi20041015_025718_15.cif
_cod_data_source_block tjb217p
_cod_depositor_comments
;
The following automatic conversions were performed:
'_symmetry_cell_setting' value 'Monoclinic' changed to 'monoclinic'
according to '/home/saulius/struct/CIF-dictionaries/cif_core.dic'
dictionary named 'cif_core.dic' version 2.4.1 from 2010-06-29.

Automatic conversion script
Id: cif_fix_enum 1527 2010-12-29 10:47:43Z saulius 
;
_cod_original_cell_volume 4911.2(9)
_cod_database_code 4308702

loop_
_symmetry_equiv_pos_as_xyz
'x, y, z'
'-x+1/2, y+1/2, -z+1/2'
'-x, -y, -z'
'x-1/2, -y-1/2, z-1/2'

loop_
_atom_site_label
_atom_site_type_symbol
_atom_site_fract_x
_atom_site_fract_y
_atom_site_fract_z
_atom_site_U_iso_or_equiv
_atom_site_adp_type
_atom_site_occupancy
_atom_site_symmetry_multiplicity
_atom_site_calc_flag
_atom_site_refinement_flags
_atom_site_disorder_assembly
_atom_site_disorder_group
Dy1 Dy 0.949719(13) 0.457511(12) 0.567237(8) 0.02117(6) Uani 1 1 d . . .
Si1 Si 0.93246(8) 0.66715(7) 0.54812(5) 0.0232(2) Uani 1 1 d . . .
Si2 Si 1.11749(8) 0.45075(8) 0.69522(5) 0.0280(3) Uani 1 1 d . . .
Si3 Si 0.77166(8) 0.29304(8) 0.58968(6) 0.0307(3) Uani 1 1 d . . .
O1 O 0.96932(18) 0.58167(16) 0.51208(11) 0.0215(6) Uani 1 1 d . . .
O2 O 1.0474(2) 0.45425(19) 0.63771(12) 0.0322(7) Uani 1 1 d . . .
O3 O 0.8484(2) 0.36105(18) 0.56746(13) 0.0349(7) Uani 1 1 d . . .
C1 C 0.8485(3) 0.6197(3) 0.60252(18) 0.0278(9) Uani 1 1 d . . .
C2 C 0.7708(3) 0.5721(3) 0.5820(2) 0.0335(10) Uani 1 1 d . . .
H2 H 0.7616 0.5626 0.5402 0.040 Uiso 1 1 calc R . .
C3 C 0.7071(3) 0.5384(3) 0.6210(2) 0.0477(13) Uani 1 1 d . . .
H3 H 0.6554 0.5054 0.6059 0.057 Uiso 1 1 calc R . .
C4 C 0.7177(4) 0.5520(3) 0.6808(3) 0.0543(15) Uani 1 1 d . . .
H4 H 0.6723 0.5307 0.7074 0.065 Uiso 1 1 calc R . .
C5 C 0.7953(4) 0.5971(4) 0.7026(2) 0.0629(17) Uani 1 1 d . . .
H5 H 0.8042 0.6046 0.7446 0.075 Uiso 1 1 calc R . .
C6 C 0.8593(3) 0.6311(3) 0.6647(2) 0.0437(12) Uani 1 1 d . . .
H6 H 0.9116 0.6627 0.6806 0.052 Uiso 1 1 calc R . .
C7 C 0.8726(3) 0.7474(3) 0.49740(19) 0.0294(10) Uani 1 1 d . . .
C8 C 0.9269(4) 0.7950(3) 0.4598(2) 0.0471(13) Uani 1 1 d . . .
H8 H 0.9929 0.7856 0.4604 0.057 Uiso 1 1 calc R . .
C9 C 0.8890(4) 0.8563(3) 0.4209(2) 0.0523(14) Uani 1 1 d . . .
H9 H 0.9287 0.8890 0.3960 0.063 Uiso 1 1 calc R . .
C10 C 0.7950(4) 0.8693(3) 0.4183(3) 0.0609(16) Uani 1 1 d . . .
H10 H 0.7681 0.9099 0.3909 0.073 Uiso 1 1 calc R . .
C11 C 0.7406(4) 0.8246(5) 0.4547(4) 0.094(3) Uani 1 1 d . . .
H11 H 0.6747 0.8345 0.4535 0.113 Uiso 1 1 calc R . .
C12 C 0.7781(4) 0.7639(4) 0.4945(3) 0.071(2) Uani 1 1 d . . .
H12 H 0.7376 0.7334 0.5201 0.085 Uiso 1 1 calc R . .
C13 C 1.0327(3) 0.7207(3) 0.58807(18) 0.0283(9) Uani 1 1 d . . .
C14 C 1.1221(3) 0.6842(3) 0.5923(2) 0.0396(11) Uani 1 1 d . . .
H14 H 1.1328 0.6289 0.5752 0.048 Uiso 1 1 calc R . .
C15 C 1.1957(4) 0.7276(4) 0.6213(3) 0.0587(16) Uani 1 1 d . . .
H15 H 1.2564 0.7020 0.6236 0.070 Uiso 1 1 calc R . .
C16 C 1.1813(4) 0.8067(4) 0.6464(3) 0.0630(17) Uani 1 1 d . . .
H16 H 1.2320 0.8357 0.6665 0.076 Uiso 1 1 calc R . .
C17 C 1.0934(4) 0.8452(4) 0.6430(2) 0.0542(14) Uani 1 1 d . . .
H17 H 1.0833 0.9004 0.6604 0.065 Uiso 1 1 calc R . .
C18 C 1.0212(3) 0.8023(3) 0.6139(2) 0.0374(11) Uani 1 1 d . . .
H18 H 0.9611 0.8290 0.6111 0.045 Uiso 1 1 calc R . .
C19 C 1.1031(3) 0.5474(3) 0.74502(19) 0.0336(10) Uani 1 1 d . . .
C20 C 1.1683(4) 0.6131(3) 0.7520(2) 0.0450(12) Uani 1 1 d . . .
H20 H 1.2257 0.6095 0.7315 0.054 Uiso 1 1 calc R . .
C21 C 1.1521(4) 0.6838(3) 0.7878(3) 0.0593(16) Uani 1 1 d . . .
H21 H 1.1982 0.7282 0.7918 0.071 Uiso 1 1 calc R . .
C22 C 1.0703(4) 0.6902(4) 0.8177(3) 0.0601(16) Uani 1 1 d . . .
H22 H 1.0599 0.7385 0.8430 0.072 Uiso 1 1 calc R . .
C23 C 1.0038(4) 0.6282(4) 0.8114(2) 0.0565(15) Uani 1 1 d . . .
H23 H 0.9464 0.6330 0.8319 0.068 Uiso 1 1 calc R . .
C24 C 1.0199(4) 0.5574(3) 0.7749(2) 0.0470(13) Uani 1 1 d . . .
H24 H 0.9725 0.5145 0.7702 0.056 Uiso 1 1 calc R . .
C25 C 1.2411(3) 0.4435(3) 0.66945(19) 0.0319(10) Uani 1 1 d . . .
C26 C 1.2588(3) 0.4250(3) 0.6102(2) 0.0469(13) Uani 1 1 d . . .
H26 H 1.2076 0.4191 0.5823 0.056 Uiso 1 1 calc R . .
C27 C 1.3502(4) 0.4148(4) 0.5907(3) 0.0593(16) Uani 1 1 d . . .
H27 H 1.3606 0.4012 0.5499 0.071 Uiso 1 1 calc R . .
C28 C 1.4247(4) 0.4242(4) 0.6298(3) 0.0560(15) Uani 1 1 d . . .
H28 H 1.4869 0.4181 0.6162 0.067 Uiso 1 1 calc R . .
C29 C 1.4103(4) 0.4422(3) 0.6883(3) 0.0536(15) Uani 1 1 d . . .
H29 H 1.4623 0.4486 0.7156 0.064 Uiso 1 1 calc R . .
C30 C 1.3191(3) 0.4514(3) 0.7081(2) 0.0437(12) Uani 1 1 d . . .
H30 H 1.3098 0.4634 0.7492 0.052 Uiso 1 1 calc R . .
C31 C 1.0915(3) 0.3508(3) 0.73992(19) 0.0304(10) Uani 1 1 d . . .
C32 C 1.0824(4) 0.2718(3) 0.7113(2) 0.0496(13) Uani 1 1 d . . .
H32 H 1.0888 0.2693 0.6691 0.059 Uiso 1 1 calc R . .
C33 C 1.0641(4) 0.1964(4) 0.7421(3) 0.0621(16) Uani 1 1 d . . .
H33 H 1.0587 0.1429 0.7213 0.075 Uiso 1 1 calc R . .
C34 C 1.0539(4) 0.1990(4) 0.8028(3) 0.0606(16) Uani 1 1 d . . .
H34 H 1.0399 0.1476 0.8241 0.073 Uiso 1 1 calc R . .
C35 C 1.0639(4) 0.2752(4) 0.8324(2) 0.0557(15) Uani 1 1 d . . .
H35 H 1.0583 0.2769 0.8747 0.067 Uiso 1 1 calc R . .
C36 C 1.0821(3) 0.3503(3) 0.8013(2) 0.0446(12) Uani 1 1 d . . .
H36 H 1.0883 0.4032 0.8227 0.054 Uiso 1 1 calc R . .
C37 C 0.7476(3) 0.3144(3) 0.6700(2) 0.0322(10) Uani 1 1 d . . .
C38 C 0.6573(3) 0.3157(3) 0.6928(2) 0.0366(11) Uani 1 1 d . . .
H38 H 0.6047 0.3058 0.6665 0.044 Uiso 1 1 calc R . .
C39 C 0.6428(3) 0.3313(3) 0.7530(2) 0.0455(13) Uani 1 1 d . . .
H39 H 0.5807 0.3317 0.7674 0.055 Uiso 1 1 calc R . .
C40 C 0.7179(4) 0.3461(3) 0.7920(2) 0.0498(13) Uani 1 1 d . . .
H40 H 0.7077 0.3557 0.8333 0.060 Uiso 1 1 calc R . .
C41 C 0.8078(4) 0.3471(4) 0.7707(2) 0.0534(14) Uani 1 1 d . . .
H41 H 0.8596 0.3586 0.7972 0.064 Uiso 1 1 calc R . .
C42 C 0.8227(3) 0.3314(3) 0.7111(2) 0.0468(13) Uani 1 1 d . . .
H42 H 0.8852 0.3321 0.6972 0.056 Uiso 1 1 calc R . .
C43 C 0.8154(3) 0.1795(3) 0.5820(2) 0.0407(12) Uani 1 1 d . . .
C44 C 0.8257(4) 0.1447(3) 0.5246(2) 0.0503(14) Uani 1 1 d . . .
H44 H 0.8081 0.1788 0.4907 0.060 Uiso 1 1 calc R . .
C45 C 0.8606(5) 0.0630(4) 0.5160(3) 0.0695(19) Uani 1 1 d . . .
H45 H 0.8672 0.0415 0.4765 0.083 Uiso 1 1 calc R . .
C46 C 0.8858(5) 0.0124(4) 0.5640(4) 0.079(2) Uani 1 1 d . . .
H46 H 0.9101 -0.0441 0.5579 0.095 Uiso 1 1 calc R . .
C47 C 0.8758(5) 0.0436(4) 0.6213(3) 0.080(2) Uani 1 1 d . . .
H47 H 0.8922 0.0081 0.6547 0.096 Uiso 1 1 calc R . .
C48 C 0.8415(4) 0.1274(3) 0.6304(2) 0.0534(14) Uani 1 1 d . . .
H48 H 0.8361 0.1488 0.6700 0.064 Uiso 1 1 calc R . .
C49 C 0.6605(3) 0.3022(3) 0.5427(2) 0.0343(10) Uani 1 1 d . . .
C50 C 0.6407(3) 0.3729(3) 0.5067(2) 0.0442(12) Uani 1 1 d . . .
H50 H 0.6854 0.4185 0.5050 0.053 Uiso 1 1 calc R . .
C51 C 0.5582(4) 0.3797(4) 0.4729(2) 0.0521(14) Uani 1 1 d . . .
H51 H 0.5464 0.4296 0.4490 0.062 Uiso 1 1 calc R . .
C52 C 0.4937(4) 0.3145(4) 0.4741(2) 0.0536(15) Uani 1 1 d . . .
H52 H 0.4367 0.3189 0.4512 0.064 Uiso 1 1 calc R . .
C53 C 0.5114(4) 0.2428(4) 0.5083(2) 0.0542(15) Uani 1 1 d . . .
H53 H 0.4670 0.1970 0.5087 0.065 Uiso 1 1 calc R . .
C54 C 0.5939(3) 0.2368(3) 0.5425(2) 0.0433(12) Uani 1 1 d . . .
H54 H 0.6051 0.1867 0.5663 0.052 Uiso 1 1 calc R . .

loop_
_atom_site_aniso_label
_atom_site_aniso_U_11
_atom_site_aniso_U_22
_atom_site_aniso_U_33
_atom_site_aniso_U_23
_atom_site_aniso_U_13
_atom_site_aniso_U_12
Dy1 0.02239(10) 0.01888(9) 0.02241(10) 0.00222(9) 0.00342(7) -0.00176(9)
Si1 0.0262(6) 0.0165(5) 0.0270(6) 0.0007(5) 0.0027(5) 0.0009(5)
Si2 0.0310(6) 0.0293(6) 0.0238(6) -0.0005(5) -0.0001(5) 0.0040(5)
Si3 0.0294(7) 0.0240(6) 0.0392(7) 0.0016(5) 0.0087(5) -0.0069(5)
O1 0.0252(14) 0.0169(13) 0.0227(14) 0.0004(11) 0.0073(11) 0.0016(11)
O2 0.0386(17) 0.0340(17) 0.0238(15) -0.0014(13) -0.0020(13) 0.0041(14)
O3 0.0317(16) 0.0289(16) 0.0446(18) -0.0018(14) 0.0103(14) -0.0090(13)
C1 0.033(2) 0.022(2) 0.029(2) -0.0016(18) 0.0128(18) 0.0027(18)
C2 0.035(3) 0.029(2) 0.037(3) -0.005(2) 0.007(2) -0.0073(19)
C3 0.039(3) 0.037(3) 0.067(4) 0.001(3) 0.011(2) -0.010(2)
C4 0.061(4) 0.049(3) 0.056(4) 0.003(3) 0.030(3) -0.010(3)
C5 0.078(4) 0.075(4) 0.038(3) -0.010(3) 0.022(3) -0.020(3)
C6 0.045(3) 0.049(3) 0.037(3) -0.010(2) 0.012(2) -0.012(2)
C7 0.029(2) 0.019(2) 0.040(3) -0.0059(19) -0.0040(19) 0.0009(18)
C8 0.047(3) 0.048(3) 0.047(3) 0.014(3) 0.008(2) 0.013(2)
C9 0.072(4) 0.043(3) 0.042(3) 0.012(2) 0.008(3) 0.005(3)
C10 0.074(4) 0.033(3) 0.075(4) 0.010(3) -0.026(3) 0.006(3)
C11 0.037(3) 0.081(5) 0.164(8) 0.054(5) -0.013(4) 0.009(3)
C12 0.033(3) 0.055(4) 0.124(6) 0.041(4) 0.012(3) 0.004(3)
C13 0.039(3) 0.025(2) 0.022(2) 0.0032(18) 0.0028(18) -0.0024(19)
C14 0.040(3) 0.038(3) 0.040(3) -0.002(2) -0.007(2) -0.001(2)
C15 0.037(3) 0.074(4) 0.064(4) -0.005(3) -0.020(3) -0.001(3)
C16 0.052(4) 0.078(4) 0.059(4) -0.022(3) -0.016(3) -0.024(3)
C17 0.060(4) 0.048(3) 0.054(3) -0.020(3) -0.004(3) -0.015(3)
C18 0.045(3) 0.034(3) 0.033(3) -0.005(2) -0.001(2) -0.006(2)
C19 0.041(3) 0.031(2) 0.028(2) 0.002(2) -0.0030(19) 0.006(2)
C20 0.049(3) 0.040(3) 0.046(3) -0.005(2) 0.001(2) 0.000(2)
C21 0.066(4) 0.038(3) 0.072(4) -0.013(3) -0.020(3) -0.001(3)
C22 0.081(4) 0.042(3) 0.056(4) -0.021(3) -0.011(3) 0.020(3)
C23 0.066(4) 0.048(3) 0.056(3) -0.017(3) 0.015(3) 0.012(3)
C24 0.047(3) 0.040(3) 0.054(3) -0.010(2) 0.005(3) 0.006(2)
C25 0.033(2) 0.033(3) 0.030(2) 0.0063(19) 0.0004(19) 0.0029(19)
C26 0.038(3) 0.063(3) 0.039(3) -0.008(3) 0.004(2) 0.007(3)
C27 0.045(3) 0.081(4) 0.053(4) -0.002(3) 0.014(3) 0.013(3)
C28 0.033(3) 0.056(3) 0.080(4) 0.021(3) 0.020(3) 0.011(3)
C29 0.035(3) 0.056(4) 0.069(4) 0.017(3) -0.006(3) 0.006(2)
C30 0.042(3) 0.048(3) 0.040(3) 0.007(2) -0.005(2) 0.006(2)
C31 0.023(2) 0.036(3) 0.033(2) 0.001(2) 0.0008(18) 0.0037(18)
C32 0.072(4) 0.033(3) 0.043(3) 0.003(2) -0.004(3) 0.002(3)
C33 0.084(4) 0.036(3) 0.066(4) 0.006(3) -0.006(3) -0.003(3)
C34 0.053(4) 0.049(4) 0.080(5) 0.028(3) 0.000(3) -0.005(3)
C35 0.060(4) 0.063(4) 0.045(3) 0.028(3) 0.010(3) 0.006(3)
C36 0.051(3) 0.045(3) 0.038(3) 0.003(2) 0.006(2) 0.001(2)
C37 0.030(2) 0.027(2) 0.040(3) 0.004(2) 0.007(2) 0.0004(19)
C38 0.032(2) 0.036(3) 0.043(3) 0.004(2) 0.002(2) -0.001(2)
C39 0.038(3) 0.050(3) 0.049(3) 0.006(3) 0.017(2) 0.011(2)
C40 0.058(4) 0.052(3) 0.039(3) 0.001(2) 0.003(3) 0.005(3)
C41 0.046(3) 0.065(4) 0.049(3) -0.003(3) -0.003(3) 0.000(3)
C42 0.039(3) 0.060(3) 0.042(3) -0.005(3) 0.003(2) 0.003(3)
C43 0.041(3) 0.024(2) 0.058(3) -0.001(2) 0.009(2) -0.008(2)
C44 0.061(3) 0.028(3) 0.062(4) 0.000(2) 0.016(3) -0.007(2)
C45 0.092(5) 0.036(3) 0.082(5) -0.015(3) 0.026(4) -0.003(3)
C46 0.104(6) 0.029(3) 0.106(6) 0.002(4) 0.023(5) 0.013(3)
C47 0.099(5) 0.045(4) 0.096(5) 0.030(4) 0.010(4) 0.015(4)
C48 0.068(4) 0.036(3) 0.057(3) 0.009(3) 0.013(3) 0.000(3)
C49 0.034(3) 0.036(3) 0.034(3) -0.002(2) 0.009(2) -0.007(2)
C50 0.048(3) 0.040(3) 0.044(3) -0.001(2) 0.001(2) -0.007(2)
C51 0.057(3) 0.053(3) 0.046(3) -0.004(3) -0.008(3) 0.008(3)
C52 0.040(3) 0.076(4) 0.045(3) -0.022(3) -0.001(2) 0.008(3)
C53 0.042(3) 0.070(4) 0.051(3) -0.014(3) 0.010(3) -0.018(3)
C54 0.042(3) 0.045(3) 0.043(3) -0.001(2) 0.006(2) -0.012(2)

loop_
_atom_type_symbol
_atom_type_description
_atom_type_scat_dispersion_real
_atom_type_scat_dispersion_imag
_atom_type_scat_source
C C 0.0033 0.0016 'International Tables Vol C Tables 4.2.6.8 and 6.1.1.4'
H H 0.0000 0.0000 'International Tables Vol C Tables 4.2.6.8 and 6.1.1.4'
O O 0.0106 0.0060 'International Tables Vol C Tables 4.2.6.8 and 6.1.1.4'
Si Si 0.0817 0.0704 'International Tables Vol C Tables 4.2.6.8 and 6.1.1.4'
Dy Dy -0.1892 4.4098 'International Tables Vol C Tables 4.2.6.8 and 6.1.1.4'

loop_
_geom_angle_atom_site_label_1
_geom_angle_atom_site_label_2
_geom_angle_atom_site_label_3
_geom_angle
_geom_angle_site_symmetry_1
_geom_angle_site_symmetry_3
_geom_angle_publ_flag
O2 Dy1 O3 115.60(12) . . ?
O2 Dy1 O1 104.33(10) . 3_766 ?
O3 Dy1 O1 100.53(10) . 3_766 ?
O2 Dy1 O1 109.79(10) . . ?
O3 Dy1 O1 134.06(11) . . ?
O1 Dy1 O1 74.12(10) 3_766 . ?
O2 Dy1 C1 97.87(11) . . ?
O3 Dy1 C1 105.05(11) . . ?
O1 Dy1 C1 134.30(10) 3_766 . ?
O1 Dy1 C1 60.83(10) . . ?
O2 Dy1 Si1 99.75(8) . . ?
O3 Dy1 Si1 131.40(8) . . ?
O1 Dy1 Si1 101.74(7) 3_766 . ?
O1 Dy1 Si1 27.84(6) . . ?
C1 Dy1 Si1 34.46(8) . . ?
O2 Dy1 Dy1 111.60(8) . 3_766 ?
O3 Dy1 Dy1 123.74(8) . 3_766 ?
O1 Dy1 Dy1 37.77(6) 3_766 3_766 ?
O1 Dy1 Dy1 36.34(6) . 3_766 ?
C1 Dy1 Dy1 96.89(8) . 3_766 ?
Si1 Dy1 Dy1 64.04(2) . 3_766 ?
O1 Si1 C13 110.05(17) . . ?
O1 Si1 C7 112.51(17) . . ?
C13 Si1 C7 109.06(19) . . ?
O1 Si1 C1 102.84(16) . . ?
C13 Si1 C1 110.93(19) . . ?
C7 Si1 C1 111.35(19) . . ?
O1 Si1 Dy1 40.92(9) . . ?
C13 Si1 Dy1 108.95(13) . . ?
C7 Si1 Dy1 140.03(13) . . ?
C1 Si1 Dy1 64.93(12) . . ?
O2 Si2 C25 108.91(18) . . ?
O2 Si2 C19 111.82(17) . . ?
C25 Si2 C19 110.5(2) . . ?
O2 Si2 C31 109.02(18) . . ?
C25 Si2 C31 108.40(18) . . ?
C19 Si2 C31 108.1(2) . . ?
O3 Si3 C37 109.11(18) . . ?
O3 Si3 C43 110.73(18) . . ?
C37 Si3 C43 108.9(2) . . ?
O3 Si3 C49 110.34(18) . . ?
C37 Si3 C49 110.45(19) . . ?
C43 Si3 C49 107.2(2) . . ?
Si1 O1 Dy1 142.19(15) . 3_766 ?
Si1 O1 Dy1 111.23(13) . . ?
Dy1 O1 Dy1 105.88(10) 3_766 . ?
Si2 O2 Dy1 176.27(18) . . ?
Si3 O3 Dy1 161.96(19) . . ?
C2 C1 C6 117.0(4) . . ?
C2 C1 Si1 120.4(3) . . ?
C6 C1 Si1 122.6(3) . . ?
C2 C1 Dy1 81.7(2) . . ?
C6 C1 Dy1 108.9(3) . . ?
Si1 C1 Dy1 80.60(13) . . ?
C3 C2 C1 121.4(4) . . ?
C4 C3 C2 120.6(5) . . ?
C3 C4 C5 119.4(5) . . ?
C6 C5 C4 121.0(5) . . ?
C5 C6 C1 120.7(5) . . ?
C12 C7 C8 116.2(4) . . ?
C12 C7 Si1 125.7(4) . . ?
C8 C7 Si1 118.2(3) . . ?
C7 C8 C9 122.3(5) . . ?
C10 C9 C8 119.7(5) . . ?
C11 C10 C9 119.3(5) . . ?
C10 C11 C12 121.4(6) . . ?
C7 C12 C11 121.1(5) . . ?
C14 C13 C18 117.0(4) . . ?
C14 C13 Si1 122.7(3) . . ?
C18 C13 Si1 120.2(3) . . ?
C15 C14 C13 120.8(5) . . ?
C16 C15 C14 120.3(5) . . ?
C15 C16 C17 120.5(5) . . ?
C18 C17 C16 118.8(5) . . ?
C17 C18 C13 122.5(5) . . ?
C20 C19 C24 116.5(4) . . ?
C20 C19 Si2 124.5(4) . . ?
C24 C19 Si2 118.9(4) . . ?
C21 C20 C19 121.7(5) . . ?
C22 C21 C20 120.1(5) . . ?
C23 C22 C21 120.3(5) . . ?
C22 C23 C24 119.4(5) . . ?
C19 C24 C23 122.0(5) . . ?
C26 C25 C30 116.6(4) . . ?
C26 C25 Si2 120.4(3) . . ?
C30 C25 Si2 123.0(3) . . ?
C25 C26 C27 121.4(5) . . ?
C28 C27 C26 120.2(5) . . ?
C29 C28 C27 120.2(5) . . ?
C28 C29 C30 119.7(5) . . ?
C29 C30 C25 121.9(5) . . ?
C36 C31 C32 116.3(4) . . ?
C36 C31 Si2 124.0(4) . . ?
C32 C31 Si2 119.7(3) . . ?
C33 C32 C31 122.0(5) . . ?
C34 C33 C32 119.7(5) . . ?
C35 C34 C33 119.9(5) . . ?
C34 C35 C36 120.0(5) . . ?
C35 C36 C31 122.1(5) . . ?
C38 C37 C42 116.5(4) . . ?
C38 C37 Si3 123.4(4) . . ?
C42 C37 Si3 120.1(3) . . ?
C39 C38 C37 121.4(4) . . ?
C40 C39 C38 120.5(4) . . ?
C41 C40 C39 119.5(5) . . ?
C42 C41 C40 120.3(5) . . ?
C41 C42 C37 121.8(5) . . ?
C48 C43 C44 117.2(5) . . ?
C48 C43 Si3 123.6(4) . . ?
C44 C43 Si3 119.2(4) . . ?
C45 C44 C43 121.9(5) . . ?
C46 C45 C44 120.3(6) . . ?
C45 C46 C47 119.7(6) . . ?
C46 C47 C48 120.3(6) . . ?
C43 C48 C47 120.5(6) . . ?
C50 C49 C54 116.5(4) . . ?
C50 C49 Si3 122.7(3) . . ?
C54 C49 Si3 120.8(4) . . ?
C51 C50 C49 122.3(5) . . ?
C52 C51 C50 119.6(5) . . ?
C51 C52 C53 119.8(5) . . ?
C52 C53 C54 120.2(5) . . ?
C53 C54 C49 121.4(5) . . ?

loop_
_geom_bond_atom_site_label_1
_geom_bond_atom_site_label_2
_geom_bond_distance
_geom_bond_site_symmetry_2
_geom_bond_publ_flag
Dy1 O2 2.071(3) . ?
Dy1 O3 2.074(3) . ?
Dy1 O1 2.226(2) 3_766 ?
Dy1 O1 2.301(3) . ?
Dy1 C1 3.006(4) . ?
Dy1 Si1 3.2744(11) . ?
Dy1 Dy1 3.6131(4) 3_766 ?
Si1 O1 1.641(3) . ?
Si1 C13 1.855(4) . ?
Si1 C7 1.868(4) . ?
Si1 C1 1.878(4) . ?
Si2 O2 1.605(3) . ?
Si2 C25 1.870(4) . ?
Si2 C19 1.877(5) . ?
Si2 C31 1.881(4) . ?
Si3 O3 1.605(3) . ?
Si3 C37 1.865(5) . ?
Si3 C43 1.871(5) . ?
Si3 C49 1.879(5) . ?
O1 Dy1 2.226(2) 3_766 ?
C1 C2 1.395(6) . ?
C1 C6 1.405(6) . ?
C2 C3 1.377(6) . ?
C3 C4 1.356(7) . ?
C4 C5 1.383(7) . ?
C5 C6 1.367(7) . ?
C7 C12 1.368(6) . ?
C7 C8 1.373(6) . ?
C8 C9 1.384(7) . ?
C9 C10 1.352(7) . ?
C10 C11 1.333(8) . ?
C11 C12 1.387(8) . ?
C13 C14 1.394(6) . ?
C13 C18 1.396(6) . ?
C14 C15 1.387(6) . ?
C15 C16 1.364(8) . ?
C16 C17 1.385(8) . ?
C17 C18 1.372(6) . ?
C19 C20 1.381(6) . ?
C19 C24 1.384(6) . ?
C20 C21 1.378(7) . ?
C21 C22 1.363(8) . ?
C22 C23 1.351(8) . ?
C23 C24 1.388(7) . ?
C25 C26 1.385(6) . ?
C25 C30 1.393(6) . ?
C26 C27 1.393(7) . ?
C27 C28 1.362(7) . ?
C28 C29 1.358(8) . ?
C29 C30 1.390(7) . ?
C31 C36 1.382(6) . ?
C31 C32 1.383(6) . ?
C32 C33 1.383(7) . ?
C33 C34 1.368(8) . ?
C34 C35 1.356(8) . ?
C35 C36 1.381(7) . ?
C37 C38 1.397(6) . ?
C37 C42 1.413(6) . ?
C38 C39 1.388(6) . ?
C39 C40 1.379(7) . ?
C40 C41 1.379(7) . ?
C41 C42 1.376(7) . ?
C43 C48 1.391(7) . ?
C43 C44 1.401(7) . ?
C44 C45 1.371(7) . ?
C45 C46 1.367(9) . ?
C46 C47 1.379(9) . ?
C47 C48 1.399(8) . ?
C49 C50 1.381(6) . ?
C49 C54 1.386(6) . ?
C50 C51 1.380(7) . ?
C51 C52 1.364(7) . ?
C52 C53 1.364(8) . ?
C53 C54 1.385(7) . ?
